data_4340857
loop_
_publ_author_name
'Hailmann, Michael'
'Konieczka, Szymon Z.'
'Himmelspach, Alexander'
'L\"oblein, Jochen'
'Reiss, Guido J.'
'Finze, Maik'

_publ_section_title
;
 Carba-closo-dodecaborate Anions with Two Functional Groups:
 [1-R-12-HC\\tb C-closo-1-CB11H10](-) (R = CN, NC, CO2H, C(O)NH2,
 NHC(O)H).
;
_journal_issue 17
_journal_name_full 'Inorganic chemistry'
_journal_page_first 9385
_journal_page_last 9399
_journal_paper_doi 10.1021/ic501526g
_journal_volume 53
_journal_year 2014
_chemical_formula_moiety 'C4 H11 B11 N, C8 H20 N'
_chemical_formula_sum 'C12 H31 B11 N2'
_chemical_formula_weight 322.30
_chemical_name_systematic
;
 ?
;
_space_group_IT_number 14
_symmetry_cell_setting monoclinic
_symmetry_space_group_name_Hall '-P 2ybc'
_symmetry_space_group_name_H-M 'P 1 21/c 1'
_atom_sites_solution_hydrogens geom
_atom_sites_solution_primary direct
_atom_sites_solution_secondary difmap
_audit_creation_method SHELXL-97
_cell_angle_alpha 90.00
_cell_angle_beta 97.200(4)
_cell_angle_gamma 90.00
_cell_formula_units_Z 4
_cell_length_a 9.2605(4)
_cell_length_b 10.0555(4)
_cell_length_c 22.8852(12)
_cell_measurement_reflns_used 13654
_cell_measurement_temperature 290(2)
_cell_measurement_theta_max 29.1176
_cell_measurement_theta_min 2.9974
_cell_volume 2114.24(17)
_computing_cell_refinement
;
CrysAlisPro, Oxford Diffraction Ltd.,
Version 1.171.33.52 (release 06-11-2009 CrysAlis171 .NET)
;
_computing_data_collection
;
CrysAlisPro, Oxford Diffraction Ltd.,
Version 1.171.33.52 (release 06-11-2009 CrysAlis171 .NET)
;
_computing_data_reduction
;
CrysAlisPro, Oxford Diffraction Ltd.,
Version 1.171.33.52 (release 06-11-2009 CrysAlis171 .NET)
;
_computing_structure_refinement 'SHELXL-97 (Sheldrick, 2008)'
_computing_structure_solution 'SHELXS-97 (Sheldrick, 2008)'
_diffrn_ambient_temperature 290(2)
_diffrn_measured_fraction_theta_full 0.999
_diffrn_measured_fraction_theta_max 0.999
_diffrn_measurement_device_type 'Xcalibur, Eos'
_diffrn_measurement_method '\w scans'
_diffrn_radiation_monochromator graphite
_diffrn_radiation_source 'fine-focus sealed tube'
_diffrn_radiation_type MoK\a
_diffrn_radiation_wavelength 0.71073
_diffrn_reflns_av_R_equivalents 0.0310
_diffrn_reflns_av_sigmaI/netI 0.0179
_diffrn_reflns_limit_h_max 11
_diffrn_reflns_limit_h_min -11
_diffrn_reflns_limit_k_max 12
_diffrn_reflns_limit_k_min -12
_diffrn_reflns_limit_l_max 28
_diffrn_reflns_limit_l_min -28
_diffrn_reflns_number 34152
_diffrn_reflns_theta_full 26.00
_diffrn_reflns_theta_max 26.00
_diffrn_reflns_theta_min 3.00
_exptl_absorpt_coefficient_mu 0.051
_exptl_absorpt_correction_type none
_exptl_crystal_colour colourless
_exptl_crystal_density_diffrn 1.013
_exptl_crystal_density_method 'not measured'
_exptl_crystal_description block
_exptl_crystal_F_000 688
_exptl_crystal_size_max 0.19
_exptl_crystal_size_mid 0.16
_exptl_crystal_size_min 0.15
_refine_diff_density_max 0.310
_refine_diff_density_min -0.214
_refine_diff_density_rms 0.036
_refine_ls_extinction_method none
_refine_ls_goodness_of_fit_ref 1.028
_refine_ls_hydrogen_treatment constr
_refine_ls_matrix_type full
_refine_ls_number_parameters 230
_refine_ls_number_reflns 4148
_refine_ls_number_restraints 0
_refine_ls_restrained_S_all 1.028
_refine_ls_R_factor_all 0.0785
_refine_ls_R_factor_gt 0.0614
_refine_ls_shift/su_max 0.000
_refine_ls_shift/su_mean 0.000
_refine_ls_structure_factor_coef Fsqd
_refine_ls_weighting_details 'calc w=1/[\s^2^(Fo^2^)+(0.0306P)^2^+1.3142P] where P=(Fo^2^+2Fc^2^)/3'
_refine_ls_weighting_scheme calc
_refine_ls_wR_factor_gt 0.1299
_refine_ls_wR_factor_ref 0.1364
_reflns_number_gt 3194
_reflns_number_total 4153
_reflns_threshold_expression >2sigma(I)
_cod_data_source_file ic501526g_si_002.cif
_cod_data_source_block '[Et4N][1-CN-12-HCC-closo-1-CB11H10]'
_cod_depositor_comments
;
The following automatic conversions were performed:

'_exptl_absorpt_correction_type' value 'None' changed to 'none'
according to
/home/saulius/struct/COD-crude-data--automatic-downloads/rss-feeds/ACS/lib/dictionaries/cif_core.dic
dictionary named 'cif_core.dic' version 2.4.2 from 2011-04-26.

Automatic conversion script
Id: cif_fix_values 2281 2013-09-26 08:29:07Z andrius 

 Adding full bibliography for 4340857--4340862.cif.
;
_cod_original_sg_symbol_H-M 'P 21/c'
_cod_database_code 4340857

loop_
_symmetry_equiv_pos_as_xyz
'x, y, z'
'-x, y+1/2, -z+1/2'
'-x, -y, -z'
'x, -y-1/2, z-1/2'

loop_
_atom_site_label
_atom_site_type_symbol
_atom_site_fract_x
_atom_site_fract_y
_atom_site_fract_z
_atom_site_U_iso_or_equiv
_atom_site_adp_type
_atom_site_occupancy
_atom_site_symmetry_multiplicity
_atom_site_calc_flag
_atom_site_refinement_flags
C2 C 0.1945(3) 0.7765(3) 0.30399(11) 0.0745(7) Uani 1 1 d .
N1 N 0.31069(19) 0.74686(18) 0.32261(8) 0.0565(4) Uani 1 1 d .
C1 C 0.4558(2) 0.71876(19) 0.34666(8) 0.0462(4) Uani 1 1 d .
B2 B 0.5294(3) 0.5690(2) 0.33127(10) 0.0528(6) Uani 1 1 d .
H2 H 0.4728 0.4901 0.3041 0.063 Uiso 1 1 calc R
B3 B 0.5849(3) 0.7188(3) 0.29955(10) 0.0530(6) Uani 1 1 d .
H3 H 0.5638 0.7364 0.2518 0.064 Uiso 1 1 calc R
B4 B 0.5738(3) 0.8497(2) 0.35124(10) 0.0519(6) Uani 1 1 d .
H4 H 0.5458 0.9519 0.3369 0.062 Uiso 1 1 calc R
B5 B 0.5116(3) 0.7799(2) 0.41533(10) 0.0512(6) Uani 1 1 d .
H5 H 0.4435 0.8370 0.4424 0.061 Uiso 1 1 calc R
B6 B 0.4839(3) 0.6065(2) 0.40300(10) 0.0520(6) Uani 1 1 d .
H6 H 0.3981 0.5517 0.4220 0.062 Uiso 1 1 calc R
B7 B 0.7161(3) 0.6040(2) 0.33044(10) 0.0531(6) Uani 1 1 d .
H7 H 0.7829 0.5467 0.3029 0.064 Uiso 1 1 calc R
B8 B 0.7435(3) 0.7772(2) 0.34284(10) 0.0520(6) Uani 1 1 d .
H8 H 0.8282 0.8324 0.3234 0.062 Uiso 1 1 calc R
B9 B 0.6973(2) 0.8152(2) 0.41411(10) 0.0500(5) Uani 1 1 d .
H9 H 0.7518 0.8956 0.4410 0.060 Uiso 1 1 calc R
B10 B 0.6421(2) 0.6648(2) 0.44613(10) 0.0507(5) Uani 1 1 d .
H10 H 0.6610 0.6469 0.4939 0.061 Uiso 1 1 calc R
B11 B 0.6536(3) 0.5343(2) 0.39450(11) 0.0528(6) Uani 1 1 d .
H11 H 0.6800 0.4316 0.4086 0.063 Uiso 1 1 calc R
B12 B 0.7881(2) 0.6634(2) 0.40191(10) 0.0472(5) Uani 1 1 d .
C3 C 0.9459(2) 0.6414(2) 0.43083(9) 0.0552(5) Uani 1 1 d .
C4 C 1.0638(3) 0.6268(2) 0.45505(11) 0.0719(7) Uani 1 1 d .
H4A H 1.1575 0.6153 0.4743 0.086 Uiso 1 1 calc R
N2 N 0.10391(16) 0.19049(14) 0.36769(6) 0.0423(4) Uani 1 1 d .
C10 C 0.0892(2) 0.33976(19) 0.37265(9) 0.0575(5) Uani 1 1 d .
H10A H 0.1652 0.3718 0.4023 0.069 Uiso 1 1 calc R
H10B H -0.0036 0.3594 0.3863 0.069 Uiso 1 1 calc R
C11 C 0.0981(3) 0.4158(2) 0.31612(10) 0.0680(6) Uani 1 1 d .
H11A H 0.1926 0.4033 0.3039 0.102 Uiso 1 1 calc R
H11B H 0.0825 0.5087 0.3226 0.102 Uiso 1 1 calc R
H11C H 0.0249 0.3836 0.2860 0.102 Uiso 1 1 calc R
C12 C 0.0973(3) 0.1339(2) 0.42864(9) 0.0593(6) Uani 1 1 d .
H12A H 0.1754 0.1728 0.4554 0.071 Uiso 1 1 calc R
H12B H 0.0061 0.1608 0.4418 0.071 Uiso 1 1 calc R
C13 C 0.1093(3) -0.0158(2) 0.43291(10) 0.0673(6) Uani 1 1 d .
H13A H 0.0259 -0.0557 0.4105 0.101 Uiso 1 1 calc R
H13B H 0.1135 -0.0424 0.4734 0.101 Uiso 1 1 calc R
H13C H 0.1961 -0.0444 0.4176 0.101 Uiso 1 1 calc R
C14 C -0.0163(2) 0.1333(2) 0.32369(10) 0.0619(6) Uani 1 1 d .
H14A H -0.0029 0.0379 0.3216 0.074 Uiso 1 1 calc R
H14B H -0.0070 0.1698 0.2851 0.074 Uiso 1 1 calc R
C15 C -0.1697(3) 0.1607(3) 0.33792(13) 0.0861(8) Uani 1 1 d .
H15A H -0.1798 0.1268 0.3764 0.129 Uiso 1 1 calc R
H15B H -0.2388 0.1177 0.3093 0.129 Uiso 1 1 calc R
H15C H -0.1871 0.2548 0.3371 0.129 Uiso 1 1 calc R
C16 C 0.2458(2) 0.1538(2) 0.34524(9) 0.0596(6) Uani 1 1 d .
H16A H 0.2459 0.1913 0.3062 0.071 Uiso 1 1 calc R
H16B H 0.2502 0.0578 0.3416 0.071 Uiso 1 1 calc R
C17 C 0.3818(2) 0.2008(3) 0.38391(11) 0.0750(7) Uani 1 1 d .
H17A H 0.3768 0.2953 0.3894 0.113 Uiso 1 1 calc R
H17B H 0.4662 0.1797 0.3653 0.113 Uiso 1 1 calc R
H17C H 0.3884 0.1572 0.4215 0.113 Uiso 1 1 calc R

loop_
_atom_site_aniso_label
_atom_site_aniso_U_11
_atom_site_aniso_U_22
_atom_site_aniso_U_33
_atom_site_aniso_U_23
_atom_site_aniso_U_13
_atom_site_aniso_U_12
C2 0.0616(15) 0.0844(18) 0.0733(16) -0.0107(13) -0.0078(12) 0.0058(13)
N1 0.0497(10) 0.0600(11) 0.0578(10) -0.0090(8) -0.0009(8) 0.0005(8)
C1 0.0441(10) 0.0479(11) 0.0457(10) -0.0049(8) 0.0016(8) -0.0002(8)
B2 0.0547(13) 0.0463(13) 0.0565(13) -0.0135(11) 0.0029(11) -0.0023(10)
B3 0.0559(13) 0.0630(15) 0.0407(11) -0.0011(11) 0.0086(10) 0.0008(11)
B4 0.0559(14) 0.0413(12) 0.0568(13) 0.0019(10) 0.0009(11) -0.0018(10)
B5 0.0512(13) 0.0576(14) 0.0446(12) -0.0116(10) 0.0060(10) 0.0031(11)
B6 0.0504(13) 0.0551(14) 0.0514(13) 0.0036(11) 0.0107(10) -0.0084(11)
B7 0.0533(13) 0.0577(14) 0.0493(13) -0.0083(11) 0.0106(10) 0.0062(11)
B8 0.0492(13) 0.0552(14) 0.0521(13) 0.0085(11) 0.0088(10) -0.0044(11)
B9 0.0520(13) 0.0439(12) 0.0523(13) -0.0078(10) -0.0008(10) -0.0026(10)
B10 0.0523(13) 0.0591(14) 0.0405(11) 0.0010(10) 0.0053(10) -0.0025(11)
B11 0.0563(14) 0.0404(12) 0.0608(14) 0.0016(10) 0.0041(11) -0.0024(10)
B12 0.0478(12) 0.0443(12) 0.0493(12) 0.0011(10) 0.0059(10) 0.0000(10)
C3 0.0548(12) 0.0500(12) 0.0606(12) 0.0009(10) 0.0060(10) 0.0022(10)
C4 0.0579(14) 0.0730(16) 0.0820(17) -0.0068(13) -0.0023(12) 0.0091(12)
N2 0.0505(9) 0.0388(8) 0.0385(8) -0.0056(6) 0.0084(7) -0.0034(7)
C10 0.0655(13) 0.0429(11) 0.0647(13) -0.0069(10) 0.0103(11) -0.0026(10)
C11 0.0741(15) 0.0494(12) 0.0795(16) 0.0136(11) 0.0052(12) -0.0068(11)
C12 0.0739(14) 0.0602(13) 0.0454(11) -0.0010(10) 0.0139(10) -0.0024(11)
C13 0.0799(16) 0.0552(13) 0.0677(14) 0.0127(11) 0.0124(12) -0.0018(12)
C14 0.0703(14) 0.0541(13) 0.0584(12) -0.0026(10) -0.0035(11) -0.0129(11)
C15 0.0574(14) 0.0866(19) 0.111(2) 0.0167(16) -0.0007(14) -0.0155(13)
C16 0.0660(13) 0.0571(13) 0.0587(12) -0.0086(10) 0.0197(10) 0.0000(11)
C17 0.0550(13) 0.0745(16) 0.0956(19) -0.0075(14) 0.0095(13) -0.0012(12)

loop_
_atom_type_symbol
_atom_type_description
_atom_type_scat_dispersion_real
_atom_type_scat_dispersion_imag
_atom_type_scat_source
C C 0.0033 0.0016 'International Tables Vol C Tables 4.2.6.8 and 6.1.1.4'
H H 0.0000 0.0000 'International Tables Vol C Tables 4.2.6.8 and 6.1.1.4'
O O 0.0106 0.0060 'International Tables Vol C Tables 4.2.6.8 and 6.1.1.4'
S S 0.1246 0.1234 'International Tables Vol C Tables 4.2.6.8 and 6.1.1.4'
N N 0.0061 0.0033 'International Tables Vol C Tables 4.2.6.8 and 6.1.1.4'
B B 0.0013 0.0007 'International Tables Vol C Tables 4.2.6.8 and 6.1.1.4'

loop_
_geom_angle_atom_site_label_1
_geom_angle_atom_site_label_2
_geom_angle_atom_site_label_3
_geom_angle
C2 N1 C1 176.4(2)
N1 C1 B4 116.07(16)
N1 C1 B5 116.69(16)
B4 C1 B5 63.11(13)
N1 C1 B3 117.40(16)
B4 C1 B3 62.93(13)
B5 C1 B3 115.27(15)
N1 C1 B2 118.67(16)
B4 C1 B2 115.11(15)
B5 C1 B2 115.16(15)
B3 C1 B2 62.66(13)
N1 C1 B6 118.20(16)
B4 C1 B6 115.32(15)
B5 C1 B6 62.82(13)
B3 C1 B6 115.09(16)
B2 C1 B6 63.00(13)
C1 B2 B7 104.05(16)
C1 B2 B11 103.95(15)
B7 B2 B11 60.70(13)
C1 B2 B3 58.64(13)
B7 B2 B3 59.53(13)
B11 B2 B3 108.09(16)
C1 B2 B6 58.55(12)
B7 B2 B6 108.16(16)
B11 B2 B6 59.54(13)
B3 B2 B6 108.10(16)
C1 B2 H2 125.3
B7 B2 H2 122.4
B11 B2 H2 122.4
B3 B2 H2 121.5
B6 B2 H2 121.5
C1 B3 B7 104.43(16)
C1 B3 B8 104.17(15)
B7 B3 B8 60.55(13)
C1 B3 B2 58.69(12)
B7 B3 B2 59.99(14)
B8 B3 B2 108.39(16)
C1 B3 B4 58.52(12)
B7 B3 B4 108.19(16)
B8 B3 B4 59.65(13)
B2 B3 B4 108.17(16)
C1 B3 H3 125.2
B7 B3 H3 122.2
B8 B3 H3 122.3
B2 B3 H3 121.2
B4 B3 H3 121.5
C1 B4 B9 104.12(16)
C1 B4 B8 104.26(16)
B9 B4 B8 60.69(13)
C1 B4 B3 58.55(12)
B9 B4 B3 108.20(16)
B8 B4 B3 59.74(13)
C1 B4 B5 58.44(12)
B9 B4 B5 59.57(13)
B8 B4 B5 108.08(16)
B3 B4 B5 107.82(16)
C1 B4 H4 125.3
B9 B4 H4 122.3
B8 B4 H4 122.2
B3 B4 H4 121.5
B5 B4 H4 121.7
C1 B5 B10 104.23(16)
C1 B5 B9 103.98(15)
B10 B5 B9 60.95(13)
C1 B5 B6 58.68(12)
B10 B5 B6 59.73(13)
B9 B5 B6 108.46(16)
C1 B5 B4 58.44(12)
B10 B5 B4 108.18(16)
B9 B5 B4 59.38(13)
B6 B5 B4 108.06(16)
C1 B5 H5 125.3
B10 B5 H5 122.2
B9 B5 H5 122.3
B6 B5 H5 121.3
B4 B5 H5 121.6
C1 B6 B10 103.89(16)
C1 B6 B11 104.02(16)
B10 B6 B11 60.59(13)
C1 B6 B5 58.50(12)
B10 B6 B5 59.46(13)
B11 B6 B5 107.96(16)
C1 B6 B2 58.45(12)
B10 B6 B2 108.07(16)
B11 B6 B2 59.72(13)
B5 B6 B2 107.85(16)
C1 B6 H6 125.4
B10 B6 H6 122.5
B11 B6 H6 122.4
B5 B6 H6 121.6
B2 B6 H6 121.5
B3 B7 B2 60.48(13)
B3 B7 B8 59.94(13)
B2 B7 B8 108.30(16)
B3 B7 B11 108.02(16)
B2 B7 B11 59.66(13)
B8 B7 B11 107.95(16)
B3 B7 B12 107.94(16)
B2 B7 B12 108.04(16)
B8 B7 B12 59.85(13)
B11 B7 B12 60.17(13)
B3 B7 H7 121.6
B2 B7 H7 121.5
B8 B7 H7 121.7
B11 B7 H7 121.8
B12 B7 H7 121.7
B4 B8 B3 60.60(13)
B4 B8 B7 108.13(16)
B3 B8 B7 59.51(14)
B4 B8 B9 59.43(13)
B3 B8 B9 107.88(16)
B7 B8 B9 108.13(16)
B4 B8 B12 107.94(16)
B3 B8 B12 108.06(16)
B7 B8 B12 60.43(13)
B9 B8 B12 60.09(13)
B4 B8 H8 121.7
B3 B8 H8 121.7
B7 B8 H8 121.6
B9 B8 H8 121.9
B12 B8 H8 121.5
B4 B9 B5 61.04(13)
B4 B9 B8 59.88(13)
B5 B9 B8 108.60(15)
B4 B9 B12 108.21(16)
B5 B9 B12 108.11(16)
B8 B9 B12 59.97(13)
B4 B9 B10 108.27(16)
B5 B9 B10 59.42(13)
B8 B9 B10 107.97(16)
B12 B9 B10 60.19(13)
B4 B9 H9 121.3
B5 B9 H9 121.4
B8 B9 H9 121.7
B12 B9 H9 121.7
B10 B9 H9 121.9
B5 B10 B6 60.81(13)
B5 B10 B11 108.39(16)
B6 B10 B11 59.79(13)
B5 B10 B9 59.63(13)
B6 B10 B9 108.26(16)
B11 B10 B9 107.99(16)
B5 B10 B12 108.02(16)
B6 B10 B12 108.36(16)
B11 B10 B12 60.35(13)
B9 B10 B12 59.86(13)
B5 B10 H10 121.5
B6 B10 H10 121.3
B11 B10 H10 121.6
B9 B10 H10 121.9
B12 B10 H10 121.6
B6 B11 B2 60.74(13)
B6 B11 B10 59.63(13)
B2 B11 B10 108.12(16)
B6 B11 B7 108.27(16)
B2 B11 B7 59.64(13)
B10 B11 B7 107.95(16)
B6 B11 B12 108.02(16)
B2 B11 B12 107.90(16)
B10 B11 B12 60.09(13)
B7 B11 B12 60.02(13)
B6 B11 H11 121.5
B2 B11 H11 121.6
B10 B11 H11 121.8
B7 B11 H11 121.8
B12 B11 H11 121.7
C3 B12 B8 122.37(18)
C3 B12 B9 119.74(17)
B8 B12 B9 59.94(13)
C3 B12 B10 120.07(17)
B8 B12 B10 107.77(16)
B9 B12 B10 59.95(13)
C3 B12 B7 124.65(18)
B8 B12 B7 59.72(13)
B9 B12 B7 107.46(15)
B10 B12 B7 107.36(16)
C3 B12 B11 123.08(17)
B8 B12 B11 107.56(16)
B9 B12 B11 107.44(16)
B10 B12 B11 59.56(13)
B7 B12 B11 59.81(13)
C4 C3 B12 177.0(2)
C3 C4 H4A 180.0
C10 N2 C12 106.80(14)
C10 N2 C16 110.93(15)
C12 N2 C16 110.96(16)
C10 N2 C14 111.09(15)
C12 N2 C14 110.97(15)
C16 N2 C14 106.16(15)
N2 C10 C11 114.95(17)
N2 C10 H10A 108.5
C11 C10 H10A 108.5
N2 C10 H10B 108.5
C11 C10 H10B 108.5
H10A C10 H10B 107.5
C10 C11 H11A 109.5
C10 C11 H11B 109.5
H11A C11 H11B 109.5
C10 C11 H11C 109.5
H11A C11 H11C 109.5
H11B C11 H11C 109.5
C13 C12 N2 114.99(17)
C13 C12 H12A 108.5
N2 C12 H12A 108.5
C13 C12 H12B 108.5
N2 C12 H12B 108.5
H12A C12 H12B 107.5
C12 C13 H13A 109.5
C12 C13 H13B 109.5
H13A C13 H13B 109.5
C12 C13 H13C 109.5
H13A C13 H13C 109.5
H13B C13 H13C 109.5
N2 C14 C15 114.60(19)
N2 C14 H14A 108.6
C15 C14 H14A 108.6
N2 C14 H14B 108.6
C15 C14 H14B 108.6
H14A C14 H14B 107.6
C14 C15 H15A 109.5
C14 C15 H15B 109.5
H15A C15 H15B 109.5
C14 C15 H15C 109.5
H15A C15 H15C 109.5
H15B C15 H15C 109.5
N2 C16 C17 114.66(17)
N2 C16 H16A 108.6
C17 C16 H16A 108.6
N2 C16 H16B 108.6
C17 C16 H16B 108.6
H16A C16 H16B 107.6
C16 C17 H17A 109.5
C16 C17 H17B 109.5
H17A C17 H17B 109.5
C16 C17 H17C 109.5
H17A C17 H17C 109.5
H17B C17 H17C 109.5

loop_
_geom_bond_atom_site_label_1
_geom_bond_atom_site_label_2
_geom_bond_distance
C2 N1 1.146(3)
N1 C1 1.416(2)
C1 B4 1.706(3)
C1 B5 1.706(3)
C1 B3 1.707(3)
C1 B2 1.708(3)
C1 B6 1.709(3)
B2 B7 1.767(3)
B2 B11 1.767(3)
B2 B3 1.775(3)
B2 B6 1.785(3)
B2 H2 1.1000
B3 B7 1.759(3)
B3 B8 1.766(3)
B3 B4 1.782(3)
B3 H3 1.1000
B4 B9 1.756(3)
B4 B8 1.765(3)
B4 B5 1.786(3)
B4 H4 1.1000
B5 B10 1.756(3)
B5 B9 1.760(3)
B5 B6 1.780(3)
B5 H5 1.1000
B6 B10 1.761(3)
B6 B11 1.764(3)
B6 H6 1.1000
B7 B8 1.777(3)
B7 B11 1.786(3)
B7 B12 1.790(3)
B7 H7 1.1000
B8 B9 1.779(3)
B8 B12 1.779(3)
B8 H8 1.1000
B9 B12 1.782(3)
B9 B10 1.783(3)
B9 H9 1.1000
B10 B11 1.778(3)
B10 B12 1.787(3)
B10 H10 1.1000
B11 B12 1.792(3)
B11 H11 1.1000
B12 C3 1.543(3)
C3 C4 1.170(3)
C4 H4A 0.9300
N2 C10 1.513(2)
N2 C12 1.515(2)
N2 C16 1.515(2)
N2 C14 1.518(2)
C10 C11 1.514(3)
C10 H10A 0.9700
C10 H10B 0.9700
C11 H11A 0.9600
C11 H11B 0.9600
C11 H11C 0.9600
C12 C13 1.512(3)
C12 H12A 0.9700
C12 H12B 0.9700
C13 H13A 0.9600
C13 H13B 0.9600
C13 H13C 0.9600
C14 C15 1.521(3)
C14 H14A 0.9700
C14 H14B 0.9700
C15 H15A 0.9600
C15 H15B 0.9600
C15 H15C 0.9600
C16 C17 1.521(3)
C16 H16A 0.9700
C16 H16B 0.9700
C17 H17A 0.9600
C17 H17B 0.9600
C17 H17C 0.9600
